data_2242539
loop_
_publ_author_name
'Serov, Nikita Yu.'
'Shtyrlin, Valery G.'
'Islamov, Daut R.'
'Kataeva, Olga N.'
'Krivolapov, Dmitry B.'

_publ_section_title
;
 Structure of copper(II) complexes grown from ionic liquids --
 1-ethyl-3-methylimidazolium acetate or chloride
;
_journal_coeditor_code ZP2028
_journal_issue 7
_journal_name_full 'Acta Crystallographica Section E'
_journal_page_first 981
_journal_page_last 986
_journal_paper_doi 10.1107/S2056989018008538
_journal_volume 74
_journal_year 2018
_chemical_formula_iupac '(C6 H11 N2)2 [Cu2 (C2 H3 O2)6] [Cu2 (C2 H3 O2)4 (H2 O)2], 2H2 O'
_chemical_formula_moiety '2(C6 H11 N2 +), C12 H18 Cu2 O12 2-, C8 H16 Cu2 O10, 2(H2 O)'
_chemical_formula_sum 'C32 H60 Cu4 N4 O24'
_chemical_formula_weight 1139.00
_chemical_name_systematic
;Bis(1-ethyl-3-methylimidazolium)
tetra-\m-acetato-bis[aquacopper(II)] tetra-\m-acetato-bis[acetatocuprate(II)]
dihydrate
;
_space_group_crystal_system triclinic
_space_group_IT_number 2
_space_group_name_Hall '-P 1'
_space_group_name_H-M_alt 'P -1'
_symmetry_space_group_name_Hall '-P 1'
_symmetry_space_group_name_H-M 'P -1'
_atom_sites_solution_hydrogens mixed
_audit_creation_method SHELXL-2014/7
_cell_angle_alpha 79.1770(16)
_cell_angle_beta 78.9500(16)
_cell_angle_gamma 89.9320(15)
_cell_formula_units_Z 1
_cell_length_a 7.9526(5)
_cell_length_b 8.0951(5)
_cell_length_c 18.8886(11)
_cell_measurement_reflns_used 4961
_cell_measurement_temperature 198(2)
_cell_measurement_theta_max 29.58
_cell_measurement_theta_min 2.61
_cell_volume 1171.46(12)
_computing_cell_refinement
;
SAINT (Bruker, 2015)
;
_computing_data_collection
;
APEX2 (Bruker, 2015)
;
_computing_data_reduction
;
SAINT (Bruker, 2015)
;
_computing_molecular_graphics
;
SHELXL2014 (Sheldrick, 2015)
;
_computing_publication_material
;
SHELXL2014 (Sheldrick, 2015)
;
_computing_structure_refinement
;
SHELXL2014 (Sheldrick, 2015)
;
_computing_structure_solution
;
SHELXS97 (Sheldrick, 2008)
;
_diffrn_ambient_temperature 198(2)
_diffrn_measured_fraction_theta_full 1.000
_diffrn_measured_fraction_theta_max 1.000
_diffrn_measurement_device_type 'Bruker Kappa APEX DUO CCD'
_diffrn_measurement_method '\f and \w scans'
_diffrn_radiation_monochromator graphite
_diffrn_radiation_type MoK\a
_diffrn_radiation_wavelength 0.71073
_diffrn_reflns_av_R_equivalents 0.0369
_diffrn_reflns_limit_h_max 9
_diffrn_reflns_limit_h_min -9
_diffrn_reflns_limit_k_max 10
_diffrn_reflns_limit_k_min -10
_diffrn_reflns_limit_l_max 23
_diffrn_reflns_limit_l_min -23
_diffrn_reflns_number 20914
_diffrn_reflns_theta_full 25.242
_diffrn_reflns_theta_max 26.371
_diffrn_reflns_theta_min 1.119
_exptl_absorpt_coefficient_mu 1.877
_exptl_absorpt_correction_T_max 0.685
_exptl_absorpt_correction_T_min 0.605
_exptl_absorpt_correction_type multi-scan
_exptl_absorpt_process_details
;
(SADABS; Bruker, 2015)
;
_exptl_crystal_colour blue
_exptl_crystal_density_diffrn 1.615
_exptl_crystal_description prism
_exptl_crystal_F_000 588
_exptl_crystal_size_max 0.298
_exptl_crystal_size_mid 0.272
_exptl_crystal_size_min 0.218
_refine_diff_density_max 0.402
_refine_diff_density_min -0.565
_refine_ls_extinction_method none
_refine_ls_goodness_of_fit_ref 1.418
_refine_ls_hydrogen_treatment mixed
_refine_ls_matrix_type full
_refine_ls_number_parameters 307
_refine_ls_number_reflns 4775
_refine_ls_number_restraints 72
_refine_ls_restrained_S_all 1.442
_refine_ls_R_factor_all 0.0525
_refine_ls_R_factor_gt 0.0339
_refine_ls_shift/su_max 0.001
_refine_ls_shift/su_mean 0.000
_refine_ls_structure_factor_coef Fsqd
_refine_ls_weighting_details 'w=1/[\s^2^(Fo^2^)+(0.0380P)^2^] where P=(Fo^2^+2Fc^2^)/3'
_refine_ls_weighting_scheme calc
_refine_ls_wR_factor_gt 0.0866
_refine_ls_wR_factor_ref 0.1012
_reflns_number_gt 3593
_reflns_number_total 4775
_reflns_threshold_expression 'I > 2\s(I)'
_cod_data_source_file zp2028sup1.cif
_cod_data_source_block 4
_cod_database_code 2242539
_shelx_space_group_comment
;
The symmetry employed for this shelxl refinement is uniquely defined
by the following loop, which should always be used as a source of
symmetry information in preference to the above space-group names.
They are only intended as comments.
;
_shelx_estimated_absorpt_t_min 0.605
_shelx_estimated_absorpt_t_max 0.685

loop_
_space_group_symop_operation_xyz
'x, y, z'
'-x, -y, -z'

loop_
_atom_site_type_symbol
_atom_site_label
_atom_site_fract_x
_atom_site_fract_y
_atom_site_fract_z
_atom_site_U_iso_or_equiv
_atom_site_adp_type
_atom_site_calc_flag
_atom_site_occupancy
Cu Cu1 0.91056(4) 0.44336(4) 0.06690(2) 0.01957(12) Uani d 1
Cu Cu2 0.09960(5) 0.06109(5) 0.43531(2) 0.02361(12) Uani d 1
O O1 0.7251(3) 0.5696(3) 0.02852(12) 0.0273(5) Uani d 1
O O2 0.8722(3) 0.6597(3) -0.08616(12) 0.0277(5) Uani d 1
O O3 0.9897(3) 0.6526(3) 0.09078(13) 0.0316(6) Uani d 1
O O4 1.1418(3) 0.7477(3) -0.02273(13) 0.0289(5) Uani d 1
O O11 0.4649(3) 0.2016(3) 0.23534(13) 0.0355(6) Uani d 1
O O6 0.2604(3) 0.1127(3) 0.49611(13) 0.0356(6) Uani d 1
O O5 0.7795(3) 0.3431(3) 0.17670(13) 0.0354(6) Uani d 1
H H5 0.8414 0.2734 0.1976 0.053 Uiso calc 1
O O9 -0.1846(3) 0.1702(3) 0.55415(14) 0.0366(6) Uani d 1
O O7 0.0942(3) 0.0128(3) 0.60447(12) 0.0333(6) Uani d 1
O O8 -0.0205(3) 0.2707(3) 0.44485(14) 0.0386(6) Uani d 1
O O10 0.2485(3) 0.1352(3) 0.32793(13) 0.0378(6) Uani d 1
C C1 0.7382(4) 0.6483(4) -0.03698(18) 0.0220(7) Uani d 1
N N2 0.4809(4) 0.7850(4) 0.19273(18) 0.0449(8) Uani d 1
C C3 1.0864(4) 0.7590(4) 0.04339(19) 0.0256(7) Uani d 1
N N1 0.2327(5) 0.6858(4) 0.25088(17) 0.0476(9) Uani d 1
C C5 0.2322(4) 0.0782(4) 0.56465(18) 0.0246(7) Uani d 1
O O12 0.0083(5) 0.1154(5) 0.23115(18) 0.0715(10) Uani d 1
C C9 0.3888(4) 0.2120(4) 0.29812(18) 0.0259(7) Uani d 1
C C7 -0.1375(4) 0.2826(4) 0.4983(2) 0.0317(8) Uani d 1
C C2 0.5825(4) 0.7351(4) -0.0578(2) 0.0310(8) Uani d 1
H H2A 0.6105 0.7943 -0.1090 0.046 Uiso calc 1
H H2B 0.5461 0.8161 -0.0258 0.046 Uiso calc 1
H H2C 0.4896 0.6514 -0.0520 0.046 Uiso calc 1
C C4 1.1405(5) 0.9151(4) 0.0676(2) 0.0367(9) Uani d 1
H H4A 1.2383 0.9718 0.0315 0.055 Uiso calc 1
H H4B 1.1735 0.8834 0.1156 0.055 Uiso calc 1
H H4C 1.0447 0.9913 0.0713 0.055 Uiso calc 1
C C6 0.3746(5) 0.1154(5) 0.6017(2) 0.0392(9) Uani d 1
H H6A 0.4806 0.0680 0.5794 0.059 Uiso calc 1
H H6B 0.3451 0.0651 0.6541 0.059 Uiso calc 1
H H6C 0.3911 0.2375 0.5960 0.059 Uiso calc 1
C C10 0.4686(5) 0.3206(5) 0.3413(2) 0.0465(10) Uani d 1
H H10A 0.5846 0.3585 0.3149 0.070 Uiso calc 1
H H10B 0.4743 0.2547 0.3899 0.070 Uiso calc 1
H H10C 0.3985 0.4186 0.3471 0.070 Uiso calc 1
C C12 0.4448(6) 0.6441(5) 0.1662(2) 0.0482(10) Uani d 1
H H12 0.5179 0.5991 0.1290 0.058 Uiso calc 1
C C13 0.2902(6) 0.5817(5) 0.2016(2) 0.0490(10) Uani d 1
H H13 0.2315 0.4858 0.1944 0.059 Uiso calc 1
C C11 0.3486(5) 0.8073(5) 0.2436(2) 0.0471(10) Uani d 1
H H11 0.3385 0.8960 0.2705 0.056 Uiso calc 1
C C8 -0.2333(5) 0.4447(5) 0.4944(2) 0.0477(10) Uani d 1
H H8A -0.3362 0.4323 0.4742 0.072 Uiso calc 1
H H8B -0.1591 0.5367 0.4627 0.072 Uiso calc 1
H H8C -0.2665 0.4698 0.5438 0.072 Uiso calc 1
C C16 0.6413(5) 0.8940(6) 0.1651(3) 0.0675(14) Uani d 1
H H16A 0.6340 0.9661 0.1180 0.101 Uiso calc 1
H H16B 0.7406 0.8228 0.1584 0.101 Uiso calc 1
H H16C 0.6539 0.9644 0.2008 0.101 Uiso calc 1
C C14 0.0722(6) 0.6606(8) 0.3061(3) 0.0893(19) Uani d 1
H H14A 0.0901 0.5741 0.3483 0.107 Uiso calc 1
H H14B 0.0479 0.7670 0.3242 0.107 Uiso calc 1
C C15 -0.0685(7) 0.6127(11) 0.2825(3) 0.140(4) Uani d 1
H H15A -0.0972 0.7036 0.2451 0.209 Uiso calc 1
H H15B -0.1654 0.5886 0.3242 0.209 Uiso calc 1
H H15C -0.0442 0.5115 0.2615 0.209 Uiso calc 1
H H5B 0.678(3) 0.307(5) 0.202(2) 0.062(14) Uiso d 1
H H1O -0.052(5) 0.106(6) 0.2779(14) 0.074 Uiso d 1
H H2O 0.090(4) 0.146(6) 0.251(2) 0.074 Uiso d 1

loop_
_atom_site_aniso_label
_atom_site_aniso_U_11
_atom_site_aniso_U_22
_atom_site_aniso_U_33
_atom_site_aniso_U_12
_atom_site_aniso_U_13
_atom_site_aniso_U_23
Cu1 0.0164(2) 0.0196(2) 0.0217(2) -0.00175(15) -0.00105(16) -0.00408(16)
Cu2 0.0196(2) 0.0277(2) 0.0207(2) -0.00132(16) 0.00128(16) -0.00271(17)
O1 0.0197(12) 0.0294(12) 0.0302(13) 0.0025(9) -0.0013(10) -0.0033(10)
O2 0.0187(12) 0.0347(13) 0.0275(13) 0.0010(10) -0.0030(10) -0.0025(10)
O3 0.0368(14) 0.0260(12) 0.0329(14) -0.0069(10) -0.0032(11) -0.0115(10)
O4 0.0296(13) 0.0234(12) 0.0345(14) -0.0046(10) -0.0049(11) -0.0088(10)
O11 0.0304(13) 0.0434(15) 0.0287(14) -0.0085(11) 0.0083(11) -0.0109(11)
O6 0.0279(13) 0.0488(16) 0.0276(14) -0.0085(11) -0.0039(11) -0.0026(11)
O5 0.0292(14) 0.0439(16) 0.0265(14) -0.0061(12) 0.0031(11) 0.0011(11)
O9 0.0312(14) 0.0347(14) 0.0415(16) 0.0082(11) 0.0008(12) -0.0087(12)
O7 0.0253(13) 0.0492(16) 0.0243(13) -0.0052(11) -0.0029(10) -0.0063(11)
O8 0.0412(15) 0.0295(14) 0.0399(16) 0.0062(11) 0.0000(12) -0.0020(11)
O10 0.0242(13) 0.0605(17) 0.0232(13) -0.0128(12) 0.0036(10) -0.0027(12)
C1 0.0207(16) 0.0183(16) 0.0291(18) -0.0031(12) -0.0061(14) -0.0085(13)
N2 0.045(2) 0.049(2) 0.046(2) 0.0203(16) -0.0117(16) -0.0194(17)
C3 0.0210(17) 0.0214(17) 0.039(2) 0.0035(13) -0.0130(15) -0.0093(15)
N1 0.056(2) 0.053(2) 0.035(2) 0.0090(17) 0.0004(16) -0.0206(16)
C5 0.0262(18) 0.0208(16) 0.0271(19) 0.0037(13) -0.0051(14) -0.0056(13)
O12 0.087(3) 0.080(2) 0.057(2) 0.012(2) -0.0423(19) -0.0094(19)
C9 0.0269(18) 0.0246(17) 0.0231(18) 0.0011(14) -0.0010(15) -0.0006(14)
C7 0.0274(19) 0.0299(19) 0.040(2) 0.0013(15) -0.0101(16) -0.0091(16)
C2 0.0200(17) 0.0293(18) 0.043(2) 0.0009(14) -0.0094(15) -0.0026(16)
C4 0.040(2) 0.0249(18) 0.051(2) -0.0036(16) -0.0151(19) -0.0178(17)
C6 0.030(2) 0.050(2) 0.041(2) 0.0032(17) -0.0139(17) -0.0107(18)
C10 0.057(3) 0.045(2) 0.033(2) -0.021(2) 0.0052(19) -0.0097(18)
C12 0.060(3) 0.047(2) 0.044(3) 0.027(2) -0.013(2) -0.022(2)
C13 0.067(3) 0.043(2) 0.041(2) 0.016(2) -0.009(2) -0.0196(19)
C11 0.049(2) 0.051(3) 0.048(3) 0.0108(19) -0.012(2) -0.025(2)
C8 0.048(3) 0.034(2) 0.062(3) 0.0153(18) -0.009(2) -0.0132(19)
C16 0.040(3) 0.059(3) 0.110(4) 0.009(2) -0.012(3) -0.032(3)
C14 0.067(3) 0.121(5) 0.079(4) -0.023(3) 0.024(3) -0.055(4)
C15 0.068(4) 0.289(11) 0.072(4) -0.041(5) 0.008(3) -0.082(6)

loop_
_atom_type_symbol
_atom_type_description
_atom_type_scat_dispersion_real
_atom_type_scat_dispersion_imag
_atom_type_scat_source
C C 0.0033 0.0016 'International Tables Vol C Tables 4.2.6.8 and 6.1.1.4'
H H 0.0000 0.0000 'International Tables Vol C Tables 4.2.6.8 and 6.1.1.4'
N N 0.0061 0.0033 'International Tables Vol C Tables 4.2.6.8 and 6.1.1.4'
O O 0.0106 0.0060 'International Tables Vol C Tables 4.2.6.8 and 6.1.1.4'
Cu Cu 0.3201 1.2651 'International Tables Vol C Tables 4.2.6.8 and 6.1.1.4'

loop_
_geom_angle_atom_site_label_1
_geom_angle_atom_site_label_2
_geom_angle_atom_site_label_3
_geom_angle_site_symmetry_1
_geom_angle_site_symmetry_3
_geom_angle
O3 Cu1 O1 . . 88.30(10)
O3 Cu1 O4 . 2_765 168.28(10)
O1 Cu1 O4 . 2_765 90.23(9)
O3 Cu1 O2 . 2_765 88.82(10)
O1 Cu1 O2 . 2_765 168.07(9)
O4 Cu1 O2 2_765 2_765 90.24(9)
O3 Cu1 O5 . . 94.73(10)
O1 Cu1 O5 . . 99.95(9)
O4 Cu1 O5 2_765 . 96.98(10)
O2 Cu1 O5 2_765 . 91.83(9)
O3 Cu1 Cu1 . 2_765 85.55(7)
O1 Cu1 Cu1 . 2_765 83.63(7)
O4 Cu1 Cu1 2_765 2_765 82.74(7)
O2 Cu1 Cu1 2_765 2_765 84.60(7)
O5 Cu1 Cu1 . 2_765 176.41(7)
O8 Cu2 O6 . . 91.32(11)
O8 Cu2 O9 . 2_556 167.41(10)
O6 Cu2 O9 . 2_556 88.28(10)
O8 Cu2 O7 . 2_556 87.89(10)
O6 Cu2 O7 . 2_556 167.25(10)
O9 Cu2 O7 2_556 2_556 89.73(10)
O8 Cu2 O10 . . 99.52(10)
O6 Cu2 O10 . . 101.45(9)
O9 Cu2 O10 2_556 . 92.89(10)
O7 Cu2 O10 2_556 . 91.22(9)
O8 Cu2 Cu2 . 2_556 84.34(7)
O6 Cu2 Cu2 . 2_556 83.49(7)
O9 Cu2 Cu2 2_556 2_556 83.11(7)
O7 Cu2 Cu2 2_556 2_556 83.77(7)
O10 Cu2 Cu2 . 2_556 173.59(7)
C1 O1 Cu1 . . 124.3(2)
C1 O2 Cu1 . 2_765 122.4(2)
C3 O3 Cu1 . . 121.4(2)
C3 O4 Cu1 . 2_765 124.4(2)
C5 O6 Cu2 . . 124.5(2)
Cu1 O5 H5 . . 109.5
Cu1 O5 H5B . . 142(3)
H5 O5 H5B . . 100.1
C7 O9 Cu2 . 2_556 123.8(2)
C5 O7 Cu2 . 2_556 123.4(2)
C7 O8 Cu2 . . 122.9(2)
C9 O10 Cu2 . . 137.9(2)
O2 C1 O1 . . 125.0(3)
O2 C1 C2 . . 117.5(3)
O1 C1 C2 . . 117.5(3)
C11 N2 C12 . . 107.8(4)
C11 N2 C16 . . 127.5(4)
C12 N2 C16 . . 124.7(4)
O3 C3 O4 . . 125.9(3)
O3 C3 C4 . . 117.1(3)
O4 C3 C4 . . 117.0(3)
C11 N1 C13 . . 109.4(4)
C11 N1 C14 . . 124.7(4)
C13 N1 C14 . . 125.7(4)
O6 C5 O7 . . 124.8(3)
O6 C5 C6 . . 117.2(3)
O7 C5 C6 . . 118.0(3)
H1O O12 H2O . . 82(3)
O11 C9 O10 . . 122.7(3)
O11 C9 C10 . . 119.0(3)
O10 C9 C10 . . 118.3(3)
O8 C7 O9 . . 125.6(3)
O8 C7 C8 . . 117.4(3)
O9 C7 C8 . . 117.0(3)
C1 C2 H2A . . 109.5
C1 C2 H2B . . 109.5
H2A C2 H2B . . 109.5
C1 C2 H2C . . 109.5
H2A C2 H2C . . 109.5
H2B C2 H2C . . 109.5
C3 C4 H4A . . 109.5
C3 C4 H4B . . 109.5
H4A C4 H4B . . 109.5
C3 C4 H4C . . 109.5
H4A C4 H4C . . 109.5
H4B C4 H4C . . 109.5
C5 C6 H6A . . 109.5
C5 C6 H6B . . 109.5
H6A C6 H6B . . 109.5
C5 C6 H6C . . 109.5
H6A C6 H6C . . 109.5
H6B C6 H6C . . 109.5
C9 C10 H10A . . 109.5
C9 C10 H10B . . 109.5
H10A C10 H10B . . 109.5
C9 C10 H10C . . 109.5
H10A C10 H10C . . 109.5
H10B C10 H10C . . 109.5
C13 C12 N2 . . 108.5(4)
C13 C12 H12 . . 125.8
N2 C12 H12 . . 125.8
C12 C13 N1 . . 105.6(4)
C12 C13 H13 . . 127.2
N1 C13 H13 . . 127.2
N1 C11 N2 . . 108.6(4)
N1 C11 H11 . . 125.7
N2 C11 H11 . . 125.7
C7 C8 H8A . . 109.5
C7 C8 H8B . . 109.5
H8A C8 H8B . . 109.5
C7 C8 H8C . . 109.5
H8A C8 H8C . . 109.5
H8B C8 H8C . . 109.5
N2 C16 H16A . . 109.5
N2 C16 H16B . . 109.5
H16A C16 H16B . . 109.5
N2 C16 H16C . . 109.5
H16A C16 H16C . . 109.5
H16B C16 H16C . . 109.5
C15 C14 N1 . . 115.7(5)
C15 C14 H14A . . 108.3
N1 C14 H14A . . 108.3
C15 C14 H14B . . 108.3
N1 C14 H14B . . 108.3
H14A C14 H14B . . 107.4
C14 C15 H15A . . 109.5
C14 C15 H15B . . 109.5
H15A C15 H15B . . 109.5
C14 C15 H15C . . 109.5
H15A C15 H15C . . 109.5
H15B C15 H15C . . 109.5

loop_
_geom_bond_atom_site_label_1
_geom_bond_atom_site_label_2
_geom_bond_site_symmetry_2
_geom_bond_distance
Cu1 O3 . 1.967(2)
Cu1 O1 . 1.968(2)
Cu1 O4 2_765 1.970(2)
Cu1 O2 2_765 1.984(2)
Cu1 O5 . 2.142(2)
Cu1 Cu1 2_765 2.6469(7)
Cu2 O8 . 1.967(2)
Cu2 O6 . 1.968(2)
Cu2 O9 2_556 1.978(2)
Cu2 O7 2_556 1.978(2)
Cu2 O10 . 2.121(2)
Cu2 Cu2 2_556 2.6592(8)
O1 C1 . 1.266(4)
O2 C1 . 1.263(4)
O2 Cu1 2_765 1.984(2)
O3 C3 . 1.258(4)
O4 C3 . 1.263(4)
O4 Cu1 2_765 1.970(2)
O11 C9 . 1.242(4)
O6 C5 . 1.248(4)
O5 H5 . 0.8400
O5 H5B . 0.878(18)
O9 C7 . 1.253(4)
O9 Cu2 2_556 1.978(2)
O7 C5 . 1.259(4)
O7 Cu2 2_556 1.978(2)
O8 C7 . 1.253(4)
O10 C9 . 1.256(4)
C1 C2 . 1.504(4)
N2 C11 . 1.319(5)
N2 C12 . 1.381(5)
N2 C16 . 1.501(5)
C3 C4 . 1.511(4)
N1 C11 . 1.318(5)
N1 C13 . 1.385(5)
N1 C14 . 1.473(5)
C5 C6 . 1.499(4)
O12 H1O . 0.910(18)
O12 H2O . 0.874(19)
C9 C10 . 1.520(5)
C7 C8 . 1.513(5)
C2 H2A . 0.9800
C2 H2B . 0.9800
C2 H2C . 0.9800
C4 H4A . 0.9800
C4 H4B . 0.9800
C4 H4C . 0.9800
C6 H6A . 0.9800
C6 H6B . 0.9800
C6 H6C . 0.9800
C10 H10A . 0.9800
C10 H10B . 0.9800
C10 H10C . 0.9800
C12 C13 . 1.331(6)
C12 H12 . 0.9500
C13 H13 . 0.9500
C11 H11 . 0.9500
C8 H8A . 0.9800
C8 H8B . 0.9800
C8 H8C . 0.9800
C16 H16A . 0.9800
C16 H16B . 0.9800
C16 H16C . 0.9800
C14 C15 . 1.363(6)
C14 H14A . 0.9900
C14 H14B . 0.9900
C15 H15A . 0.9800
C15 H15B . 0.9800
C15 H15C . 0.9800

loop_
_geom_hbond_atom_site_label_D
_geom_hbond_atom_site_label_H
_geom_hbond_atom_site_label_A
_geom_hbond_site_symmetry_A
_geom_hbond_distance_DH
_geom_hbond_distance_HA
_geom_hbond_distance_DA
_geom_hbond_angle_DHA
O12 H2O O10 . 0.838(18) 2.14(3) 2.912(4) 152(4)
O5 H5B O11 . 0.847(18) 1.855(19) 2.695(3) 171(4)
C14 H14B O7 2_566 0.99 2.57 3.530(6) 162.3
C16 H16C O11 1_565 0.98 2.56 3.239(5) 126.2
C16 H16B O3 . 0.98 2.65 3.598(5) 161.6
C11 H11 O10 1_565 0.95 2.44 3.365(4) 165.8
C11 H11 O11 1_565 0.95 2.59 3.291(4) 131.1
C12 H12 O1 . 0.95 2.30 3.224(4) 163.4
C10 H10B O6 . 0.98 2.47 3.241(4) 135.7
C2 H2C O1 2_665 0.98 2.40 3.371(3) 173.0
C2 H2A O11 2_665 0.98 2.58 3.387(4) 140.2
O5 H5 O12 1_655 0.84 1.96 2.789(4) 170.2

_cod_database_fobs_code 2242539
